data_4077637
loop_
_publ_author_name
'Rabe, Gerd W.'
'Sommer, Roger D.'
'Rheingold, Arnold L.'

_publ_section_title
;
 Synthesis and X-ray Crystal Structure Determination of Tetrahydrofuran
 Adducts of Two Terphenyllithium Compounds&#x2020;
;
_journal_issue 25
_journal_name_full Organometallics
_journal_page_first 5537
_journal_paper_doi 10.1021/om0006864
_journal_volume 19
_journal_year 2000
_chemical_formula_sum 'C34 H33 Li O2'
_chemical_formula_weight 480.54
_chemical_name_systematic
; 
 ? 
;
_space_group_IT_number 14
_symmetry_cell_setting monoclinic
_symmetry_space_group_name_Hall '-P 2ybc'
_symmetry_space_group_name_H-M 'P 1 21/c 1'
_atom_sites_solution_hydrogens geom
_atom_sites_solution_primary direct
_atom_sites_solution_secondary difmap
_audit_creation_method SHELXL-97
_cell_angle_alpha 90.00
_cell_angle_beta 97.085(2)
_cell_angle_gamma 90.00
_cell_formula_units_Z 4
_cell_length_a 7.7747(7)
_cell_length_b 20.330(2)
_cell_length_c 16.8532(17)
_cell_measurement_reflns_used 5439
_cell_measurement_temperature 173(2)
_cell_volume 2643.5(4)
_computing_cell_refinement 'Bruker SMART'
_computing_data_collection 'Bruker SMART'
_computing_data_reduction 'Bruker SHELXTL'
_computing_molecular_graphics 'Bruker SHELXTL'
_computing_publication_material 'Bruker SHELXTL'
_computing_structure_refinement 'SHELXL-97 (Sheldrick, 1997)'
_computing_structure_solution 'SHELXS-97 (Sheldrick, 1990)'
_diffrn_ambient_temperature 173(2)
_diffrn_measured_fraction_theta_full 0.912
_diffrn_measured_fraction_theta_max 0.912
_diffrn_measurement_device_type 'CCD area detector'
_diffrn_measurement_method 'phi and omega scans'
_diffrn_radiation_monochromator graphite
_diffrn_radiation_source 'fine-focus sealed tube'
_diffrn_radiation_type MoK\a
_diffrn_radiation_wavelength 0.71073
_diffrn_reflns_av_R_equivalents 0.0734
_diffrn_reflns_av_sigmaI/netI 0.0637
_diffrn_reflns_limit_h_max 9
_diffrn_reflns_limit_h_min -8
_diffrn_reflns_limit_k_max 24
_diffrn_reflns_limit_k_min -21
_diffrn_reflns_limit_l_max 20
_diffrn_reflns_limit_l_min -18
_diffrn_reflns_number 9995
_diffrn_reflns_theta_full 25.00
_diffrn_reflns_theta_max 25.00
_diffrn_reflns_theta_min 1.58
_exptl_absorpt_coefficient_mu 0.072
_exptl_absorpt_correction_T_max 0.9942
_exptl_absorpt_correction_T_min 0.9892
_exptl_absorpt_correction_type 'Empirical from SADABS'
_exptl_crystal_colour colorless
_exptl_crystal_density_diffrn 1.207
_exptl_crystal_density_method 'not measured'
_exptl_crystal_description block
_exptl_crystal_F_000 1024
_exptl_crystal_size_max 0.15
_exptl_crystal_size_mid 0.10
_exptl_crystal_size_min 0.08
_refine_diff_density_max 0.253
_refine_diff_density_min -0.346
_refine_diff_density_rms 0.070
_refine_ls_extinction_coef 0.0135(17)
_refine_ls_extinction_expression Fc^*^=kFc[1+0.001xFc^2^\l^3^/sin(2\q)]^-1/4^
_refine_ls_extinction_method SHELXL
_refine_ls_goodness_of_fit_ref 1.151
_refine_ls_hydrogen_treatment mixed
_refine_ls_matrix_type full
_refine_ls_number_parameters 343
_refine_ls_number_reflns 4246
_refine_ls_number_restraints 0
_refine_ls_restrained_S_all 1.151
_refine_ls_R_factor_all 0.1213
_refine_ls_R_factor_gt 0.0953
_refine_ls_shift/su_max 0.001
_refine_ls_shift/su_mean 0.000
_refine_ls_structure_factor_coef Fsqd
_refine_ls_weighting_details 'calc w=1/[\s^2^(Fo^2^)+(0.0639P)^2^+6.0693P] where P=(Fo^2^+2Fc^2^)/3'
_refine_ls_weighting_scheme calc
_refine_ls_wR_factor_gt 0.2114
_refine_ls_wR_factor_ref 0.2307
_reflns_number_gt 3257
_reflns_number_total 4246
_reflns_threshold_expression >2sigma(I)
_cod_data_source_file om0006864.cif
_cod_data_source_block rab28
_cod_depositor_comments
;
The following automatic conversions were performed:

'_symmetry_cell_setting' value 'Monoclinic' changed to 'monoclinic'
according to /home/saulius/struct/CIF-dictionaries/cif_core.dic
dictionary named 'cif_core.dic' version 2.4.2 from 2011-04-26.

Automatic conversion script
Id: cif_fix_values 1715 2011-07-08 13:25:40Z adriana 
;
_cod_original_sg_symbol_H-M P2(1)/c
_cod_database_code 4077637

loop_
_symmetry_equiv_pos_as_xyz
'x, y, z'
'-x, y+1/2, -z+1/2'
'-x, -y, -z'
'x, -y-1/2, z-1/2'

loop_
_atom_site_label
_atom_site_type_symbol
_atom_site_fract_x
_atom_site_fract_y
_atom_site_fract_z
_atom_site_U_iso_or_equiv
_atom_site_adp_type
_atom_site_occupancy
_atom_site_symmetry_multiplicity
_atom_site_calc_flag
_atom_site_refinement_flags
Li1 Li 0.4257(10) 0.3220(3) 0.8531(4) 0.0374(17) Uani 1 1 d .
O1 O 0.4481(4) 0.31485(15) 0.96552(16) 0.0376(8) Uani 1 1 d .
O2 O 0.5781(4) 0.38643(14) 0.81797(18) 0.0414(8) Uani 1 1 d .
C1 C 0.2466(5) 0.27194(18) 0.7727(2) 0.0264(9) Uani 1 1 d .
C2 C 0.1322(5) 0.30645(18) 0.7149(2) 0.0254(9) Uani 1 1 d .
C3 C 0.0204(5) 0.2748(2) 0.6557(2) 0.0314(10) Uani 1 1 d .
H3A H -0.0550 0.2999 0.6187 0.038 Uiso 1 1 calc R
C4 C 0.0195(6) 0.2068(2) 0.6510(3) 0.0351(10) Uani 1 1 d .
H4A H -0.0532 0.1851 0.6097 0.042 Uiso 1 1 calc R
C5 C 0.1243(5) 0.1712(2) 0.7064(2) 0.0338(10) Uani 1 1 d .
H5A H 0.1219 0.1245 0.7039 0.041 Uiso 1 1 calc R
C6 C 0.2344(5) 0.20225(18) 0.7665(2) 0.0274(9) Uani 1 1 d .
C7 C 0.1382(5) 0.37997(18) 0.7124(2) 0.0266(9) Uani 1 1 d .
C8 C 0.1506(6) 0.4119(2) 0.6408(3) 0.0352(10) Uani 1 1 d .
H8A H 0.1484 0.3863 0.5934 0.042 Uiso 1 1 calc R
C9 C 0.1663(6) 0.4807(2) 0.6352(3) 0.0450(12) Uani 1 1 d .
H9A H 0.1711 0.5009 0.5847 0.054 Uiso 1 1 calc R
C10 C 0.1746(6) 0.5181(2) 0.7021(3) 0.0425(12) Uani 1 1 d .
H10A H 0.1904 0.5643 0.6984 0.051 Uiso 1 1 calc R
C11 C 0.1600(6) 0.4894(2) 0.7771(3) 0.0337(10) Uani 1 1 d .
C12 C 0.1672(6) 0.5279(2) 0.8476(3) 0.0451(12) Uani 1 1 d .
H12A H 0.1850 0.5740 0.8444 0.054 Uiso 1 1 calc R
C13 C 0.1491(6) 0.5005(2) 0.9195(3) 0.0484(13) Uani 1 1 d .
H13A H 0.1552 0.5273 0.9660 0.058 Uiso 1 1 calc R
C14 C 0.1211(6) 0.4319(2) 0.9254(3) 0.0451(12) Uani 1 1 d .
H14A H 0.1067 0.4128 0.9756 0.054 Uiso 1 1 calc R
C15 C 0.1150(5) 0.3933(2) 0.8585(3) 0.0335(10) Uani 1 1 d .
H15A H 0.087(6) 0.345(2) 0.858(3) 0.051(14) Uiso 1 1 d .
C16 C 0.1389(5) 0.41983(19) 0.7824(2) 0.0277(9) Uani 1 1 d .
C17 C 0.3309(5) 0.16078(18) 0.8300(2) 0.0292(10) Uani 1 1 d .
C18 C 0.2416(6) 0.1138(2) 0.8677(3) 0.0377(11) Uani 1 1 d .
H18A H 0.1240 0.1055 0.8476 0.045 Uiso 1 1 calc R
C19 C 0.3160(7) 0.0778(2) 0.9341(3) 0.0435(12) Uani 1 1 d .
H19A H 0.2494 0.0460 0.9583 0.052 Uiso 1 1 calc R
C20 C 0.4844(7) 0.0887(2) 0.9638(3) 0.0466(13) Uani 1 1 d .
H20A H 0.5341 0.0651 1.0096 0.056 Uiso 1 1 calc R
C21 C 0.5866(6) 0.1347(2) 0.9275(2) 0.0341(10) Uani 1 1 d .
C22 C 0.7624(7) 0.1465(2) 0.9558(3) 0.0463(13) Uani 1 1 d .
H22A H 0.8129 0.1247 1.0028 0.056 Uiso 1 1 calc R
C23 C 0.8598(7) 0.1876(2) 0.9185(3) 0.0494(13) Uani 1 1 d .
H23A H 0.9771 0.1951 0.9397 0.059 Uiso 1 1 calc R
C24 C 0.7899(6) 0.2200(2) 0.8477(3) 0.0412(11) Uani 1 1 d .
H24A H 0.8615 0.2478 0.8205 0.049 Uiso 1 1 calc R
C25 C 0.6198(6) 0.2115(2) 0.8182(3) 0.0330(10) Uani 1 1 d .
H25A H 0.563(7) 0.234(2) 0.769(3) 0.059(15) Uiso 1 1 d .
C26 C 0.5099(5) 0.16988(19) 0.8576(2) 0.0292(9) Uani 1 1 d .
C27 C 0.3459(6) 0.2700(2) 1.0064(3) 0.0397(11) Uani 1 1 d .
H27A H 0.3228 0.2291 0.9752 0.048 Uiso 1 1 calc R
H27B H 0.2338 0.2903 1.0149 0.048 Uiso 1 1 calc R
C28 C 0.4523(6) 0.2559(2) 1.0849(3) 0.0437(12) Uani 1 1 d .
H28A H 0.5398 0.2213 1.0797 0.052 Uiso 1 1 calc R
H28B H 0.3787 0.2426 1.1261 0.052 Uiso 1 1 calc R
C29 C 0.5366(8) 0.3223(3) 1.1041(3) 0.0578(15) Uani 1 1 d .
H29A H 0.4585 0.3519 1.1295 0.069 Uiso 1 1 calc R
H29B H 0.6469 0.3176 1.1398 0.069 Uiso 1 1 calc R
C30 C 0.5679(8) 0.3477(3) 1.0229(3) 0.0684(19) Uani 1 1 d .
H30A H 0.5492 0.3959 1.0197 0.082 Uiso 1 1 calc R
H30B H 0.6884 0.3383 1.0130 0.082 Uiso 1 1 calc R
C31 C 0.6455(7) 0.3807(2) 0.7429(3) 0.0494(13) Uani 1 1 d .
H31A H 0.5693 0.3524 0.7058 0.059 Uiso 1 1 calc R
H31B H 0.7630 0.3611 0.7506 0.059 Uiso 1 1 calc R
C32 C 0.6516(7) 0.4485(3) 0.7104(3) 0.0555(14) Uani 1 1 d .
H32A H 0.5452 0.4583 0.6737 0.067 Uiso 1 1 calc R
H32B H 0.7534 0.4541 0.6810 0.067 Uiso 1 1 calc R
C33 C 0.6650(8) 0.4923(3) 0.7821(3) 0.0603(15) Uani 1 1 d .
H33A H 0.5831 0.5296 0.7730 0.072 Uiso 1 1 calc R
H33B H 0.7841 0.5100 0.7941 0.072 Uiso 1 1 calc R
C34 C 0.6202(7) 0.4499(2) 0.8498(3) 0.0447(12) Uani 1 1 d .
H34A H 0.7199 0.4472 0.8923 0.054 Uiso 1 1 calc R
H34B H 0.5202 0.4688 0.8731 0.054 Uiso 1 1 calc R

loop_
_atom_site_aniso_label
_atom_site_aniso_U_11
_atom_site_aniso_U_22
_atom_site_aniso_U_33
_atom_site_aniso_U_23
_atom_site_aniso_U_13
_atom_site_aniso_U_12
Li1 0.033(4) 0.036(4) 0.043(4) -0.002(3) 0.005(3) -0.008(3)
O1 0.0326(19) 0.0484(17) 0.0308(15) 0.0008(13) -0.0004(14) -0.0120(14)
O2 0.047(2) 0.0388(16) 0.0417(17) -0.0040(14) 0.0169(15) -0.0144(14)
C1 0.023(2) 0.0253(18) 0.033(2) -0.0019(16) 0.0091(18) 0.0017(16)
C2 0.018(2) 0.0261(18) 0.032(2) -0.0003(16) 0.0020(17) 0.0017(16)
C3 0.025(2) 0.034(2) 0.034(2) 0.0010(17) -0.0017(19) 0.0021(18)
C4 0.031(3) 0.033(2) 0.040(2) -0.0082(19) -0.001(2) -0.0045(19)
C5 0.031(3) 0.0282(19) 0.042(2) -0.0011(18) 0.001(2) 0.0010(18)
C6 0.024(2) 0.0252(18) 0.034(2) 0.0036(16) 0.0053(18) 0.0026(16)
C7 0.016(2) 0.0280(19) 0.035(2) -0.0007(17) 0.0015(18) -0.0019(16)
C8 0.039(3) 0.030(2) 0.037(2) 0.0035(18) 0.006(2) -0.0005(19)
C9 0.052(3) 0.032(2) 0.052(3) 0.012(2) 0.010(2) 0.003(2)
C10 0.033(3) 0.032(2) 0.062(3) 0.005(2) 0.005(2) -0.0009(19)
C11 0.024(2) 0.031(2) 0.045(2) -0.0067(19) 0.003(2) 0.0029(18)
C12 0.032(3) 0.038(2) 0.064(3) -0.016(2) -0.001(2) 0.004(2)
C13 0.043(3) 0.048(3) 0.053(3) -0.022(2) 0.003(2) 0.006(2)
C14 0.043(3) 0.053(3) 0.041(3) -0.013(2) 0.008(2) 0.008(2)
C15 0.022(2) 0.041(2) 0.038(2) -0.007(2) 0.0048(19) 0.0034(19)
C16 0.017(2) 0.032(2) 0.033(2) -0.0041(17) -0.0009(18) 0.0025(17)
C17 0.029(3) 0.0255(19) 0.034(2) -0.0035(17) 0.008(2) 0.0034(17)
C18 0.036(3) 0.032(2) 0.047(2) -0.007(2) 0.011(2) 0.0000(19)
C19 0.050(3) 0.033(2) 0.048(3) 0.007(2) 0.008(3) 0.005(2)
C20 0.068(4) 0.038(2) 0.034(2) 0.002(2) 0.005(2) 0.010(2)
C21 0.031(3) 0.036(2) 0.033(2) -0.0054(18) -0.004(2) 0.0085(19)
C22 0.044(3) 0.049(3) 0.041(3) -0.010(2) -0.011(2) 0.015(2)
C23 0.027(3) 0.058(3) 0.060(3) -0.012(3) -0.008(3) 0.012(2)
C24 0.028(3) 0.045(2) 0.051(3) -0.007(2) 0.007(2) 0.003(2)
C25 0.023(3) 0.038(2) 0.037(2) -0.0084(19) 0.003(2) 0.0031(19)
C26 0.024(3) 0.030(2) 0.032(2) -0.0043(17) 0.0004(19) 0.0105(17)
C27 0.033(3) 0.046(2) 0.042(2) -0.003(2) 0.010(2) -0.008(2)
C28 0.040(3) 0.052(3) 0.040(2) 0.009(2) 0.008(2) 0.000(2)
C29 0.054(4) 0.090(4) 0.028(2) 0.008(2) -0.005(2) -0.027(3)
C30 0.067(4) 0.104(5) 0.031(2) 0.011(3) -0.007(3) -0.052(4)
C31 0.054(3) 0.048(3) 0.051(3) -0.004(2) 0.023(3) -0.012(2)
C32 0.054(4) 0.061(3) 0.052(3) 0.017(3) 0.008(3) 0.001(3)
C33 0.062(4) 0.043(3) 0.079(4) 0.008(3) 0.018(3) -0.015(3)
C34 0.042(3) 0.039(2) 0.052(3) -0.005(2) 0.000(2) -0.007(2)

loop_
_atom_type_symbol
_atom_type_description
_atom_type_scat_dispersion_real
_atom_type_scat_dispersion_imag
_atom_type_scat_source
C C 0.0033 0.0016 'International Tables Vol C Tables 4.2.6.8 and 6.1.1.4'
H H 0.0000 0.0000 'International Tables Vol C Tables 4.2.6.8 and 6.1.1.4'
Li Li -0.0003 0.0001 'International Tables Vol C Tables 4.2.6.8 and 6.1.1.4'
O O 0.0106 0.0060 'International Tables Vol C Tables 4.2.6.8 and 6.1.1.4'

loop_
_geom_angle_atom_site_label_1
_geom_angle_atom_site_label_2
_geom_angle_atom_site_label_3
_geom_angle
O1 Li1 O2 112.4(4)
O1 Li1 C1 125.9(4)
O2 Li1 C1 121.6(4)
C30 O1 C27 109.0(3)
C30 O1 Li1 128.1(3)
C27 O1 Li1 122.8(3)
C34 O2 C31 108.4(3)
C34 O2 Li1 129.0(3)
C31 O2 Li1 121.8(3)
C2 C1 C6 114.2(4)
C2 C1 Li1 121.1(3)
C6 C1 Li1 124.5(4)
C3 C2 C1 123.0(3)
C3 C2 C7 117.3(3)
C1 C2 C7 119.5(3)
C4 C3 C2 119.9(4)
C5 C4 C3 119.5(4)
C4 C5 C6 121.1(4)
C5 C6 C1 122.3(4)
C5 C6 C17 118.3(3)
C1 C6 C17 119.2(4)
C8 C7 C16 117.4(4)
C8 C7 C2 119.8(4)
C16 C7 C2 122.7(3)
C7 C8 C9 122.6(4)
C10 C9 C8 119.9(4)
C9 C10 C11 120.8(4)
C10 C11 C12 121.5(4)
C10 C11 C16 119.3(4)
C12 C11 C16 119.1(4)
C13 C12 C11 121.6(4)
C12 C13 C14 120.0(4)
C15 C14 C13 119.8(5)
C14 C15 C16 121.9(4)
C15 C16 C11 117.4(4)
C15 C16 C7 122.7(4)
C11 C16 C7 119.9(4)
C18 C17 C26 117.8(4)
C18 C17 C6 119.0(4)
C26 C17 C6 123.1(3)
C17 C18 C19 123.2(4)
C20 C19 C18 119.5(4)
C19 C20 C21 121.0(4)
C22 C21 C20 122.6(4)
C22 C21 C26 118.5(4)
C20 C21 C26 119.0(4)
C23 C22 C21 121.9(5)
C22 C23 C24 120.5(5)
C25 C24 C23 120.2(5)
C24 C25 C26 121.1(4)
C25 C26 C17 123.0(4)
C25 C26 C21 117.7(4)
C17 C26 C21 119.4(4)
O1 C27 C28 105.5(4)
C27 C28 C29 101.2(4)
C30 C29 C28 103.0(4)
O1 C30 C29 106.8(4)
O2 C31 C32 106.4(4)
C31 C32 C33 104.8(4)
C32 C33 C34 105.8(4)
O2 C34 C33 107.3(4)

loop_
_geom_bond_atom_site_label_1
_geom_bond_atom_site_label_2
_geom_bond_distance
Li1 O1 1.887(8)
Li1 O2 1.908(7)
Li1 C1 2.085(8)
O1 C30 1.424(6)
O1 C27 1.439(5)
O2 C34 1.421(5)
O2 C31 1.432(5)
C1 C2 1.421(5)
C1 C6 1.423(5)
C2 C3 1.396(6)
C2 C7 1.496(5)
C3 C4 1.385(5)
C4 C5 1.369(6)
C5 C6 1.394(6)
C6 C17 1.490(5)
C7 C8 1.385(6)
C7 C16 1.431(5)
C8 C9 1.409(6)
C9 C10 1.354(7)
C10 C11 1.410(6)
C11 C12 1.418(6)
C11 C16 1.427(5)
C12 C13 1.358(7)
C13 C14 1.416(7)
C14 C15 1.370(6)
C15 C16 1.425(6)
C17 C18 1.381(6)
C17 C26 1.424(6)
C18 C19 1.401(6)
C19 C20 1.361(7)
C20 C21 1.414(6)
C21 C22 1.412(7)
C21 C26 1.443(6)
C22 C23 1.336(7)
C23 C24 1.411(7)
C24 C25 1.365(7)
C25 C26 1.423(6)
C27 C28 1.499(6)
C28 C29 1.518(7)
C29 C30 1.510(6)
C31 C32 1.487(7)
C32 C33 1.495(8)
C33 C34 1.504(7)
